data_7103580
loop_
_publ_author_name
'Miyake, Yoshihiro'
'Watanabe, Sayaka'
'Aono, Satoshi'
'Nishinaga, Tohru'
'Miyazaki, Akira'
'Enoki, Toshiaki'
'Miyasaka, Hitoshi'
'Otani, Hiroyuki'
'Iyoda, Masahiko'

_publ_section_title
;
 Long-distance ferromagnetic coupling through spin polarization in a
 linear heterotrinuclear iron(III)-copper(II)-iron(III) complex derived
 from 5-ferrocenyl-2-aminotropone.
;
_journal_issue 46
_journal_name_full 'Chemical communications (Cambridge, England)'
_journal_page_first 6167
_journal_page_last 6169
_journal_paper_doi 10.1039/b813944j
_journal_year 2008
_chemical_formula_sum 'C21 H23 Cl Fe N O5'
_chemical_formula_weight 460.70
_chemical_name_common Fc+-aminotropone
_chemical_name_systematic
;
?
;
_space_group_IT_number 14
_symmetry_cell_setting monoclinic
_symmetry_space_group_name_Hall '-P 2yn'
_symmetry_space_group_name_H-M 'P 1 21/n 1'
_atom_sites_solution_hydrogens geom
_atom_sites_solution_primary direct
_atom_sites_solution_secondary difmap
_audit_creation_method SHELXL-97
_cell_angle_alpha 90.00
_cell_angle_beta 92.7620(10)
_cell_angle_gamma 90.00
_cell_formula_units_Z 4
_cell_length_a 7.6219(6)
_cell_length_b 24.8096(18)
_cell_length_c 10.8126(8)
_cell_measurement_temperature 293(2)
_cell_volume 2042.2(3)
_computing_structure_refinement 'SHELXL-97 (Sheldrick, 1997)'
_computing_structure_solution 'SHELXS-97 (Sheldrick, 1990)'
_diffrn_ambient_temperature 293(2)
_diffrn_measured_fraction_theta_full 0.999
_diffrn_measured_fraction_theta_max 0.999
_diffrn_radiation_monochromator graphite
_diffrn_radiation_source 'fine-focus sealed tube'
_diffrn_radiation_type MoK\a
_diffrn_radiation_wavelength 0.71073
_diffrn_reflns_av_R_equivalents 0.0140
_diffrn_reflns_av_sigmaI/netI 0.0139
_diffrn_reflns_limit_h_max 8
_diffrn_reflns_limit_h_min -8
_diffrn_reflns_limit_k_max 23
_diffrn_reflns_limit_k_min -27
_diffrn_reflns_limit_l_max 11
_diffrn_reflns_limit_l_min -12
_diffrn_reflns_number 9107
_diffrn_reflns_theta_full 23.27
_diffrn_reflns_theta_max 23.27
_diffrn_reflns_theta_min 2.06
_exptl_absorpt_coefficient_mu 0.902
_exptl_crystal_density_diffrn 1.498
_exptl_crystal_density_method 'not measured'
_exptl_crystal_F_000 956
_refine_diff_density_max 0.551
_refine_diff_density_min -0.242
_refine_diff_density_rms 0.047
_refine_ls_extinction_method none
_refine_ls_goodness_of_fit_ref 1.043
_refine_ls_hydrogen_treatment constr
_refine_ls_matrix_type full
_refine_ls_number_parameters 264
_refine_ls_number_reflns 2941
_refine_ls_number_restraints 0
_refine_ls_restrained_S_all 1.043
_refine_ls_R_factor_all 0.0339
_refine_ls_R_factor_gt 0.0313
_refine_ls_shift/su_max 0.001
_refine_ls_shift/su_mean 0.000
_refine_ls_structure_factor_coef Fsqd
_refine_ls_weighting_details 'calc w=1/[\s^2^(Fo^2^)+(0.0443P)^2^+1.5885P] where P=(Fo^2^+2Fc^2^)/3'
_refine_ls_weighting_scheme calc
_refine_ls_wR_factor_gt 0.0836
_refine_ls_wR_factor_ref 0.0856
_reflns_number_gt 2697
_reflns_number_total 2941
_reflns_threshold_expression >2sigma(I)
_cod_data_source_file b813944j.txt
_cod_data_source_block ws
_cod_original_sg_symbol_H-M P21/n
_cod_database_code 7103580

loop_
_symmetry_equiv_pos_as_xyz
'x, y, z'
'-x+1/2, y+1/2, -z+1/2'
'-x, -y, -z'
'x-1/2, -y-1/2, z-1/2'

loop_
_atom_site_label
_atom_site_type_symbol
_atom_site_fract_x
_atom_site_fract_y
_atom_site_fract_z
_atom_site_U_iso_or_equiv
_atom_site_adp_type
_atom_site_occupancy
_atom_site_symmetry_multiplicity
_atom_site_calc_flag
_atom_site_refinement_flags
_atom_site_disorder_assembly
_atom_site_disorder_group
Fe1 Fe 0.06246(4) 0.020949(13) 0.25170(3) 0.03387(14) Uani 1 1 d . . .
Cl2 Cl 0.36741(9) 0.13469(3) 0.86834(6) 0.0505(2) Uani 1 1 d . . .
C1 C -0.2057(3) 0.02424(11) 0.2354(3) 0.0473(7) Uani 1 1 d . . .
H1 H -0.2824 -0.0020 0.2619 0.057 Uiso 1 1 calc R . .
N1 N 0.6551(3) 0.23050(9) 0.51393(19) 0.0445(5) Uani 1 1 d . . .
C10 C 0.3125(3) 0.02423(9) 0.3255(2) 0.0367(6) Uani 1 1 d . . .
O1 O 0.6901(3) 0.22943(8) 0.27741(17) 0.0606(6) Uani 1 1 d . . .
C14 C 0.5851(3) 0.18284(10) 0.4447(2) 0.0379(6) Uani 1 1 d . . .
C2 C -0.1354(4) 0.02742(12) 0.1172(3) 0.0533(7) Uani 1 1 d . . .
H2 H -0.1581 0.0036 0.0520 0.064 Uiso 1 1 calc R . .
C11 C 0.4029(3) 0.07592(9) 0.3470(2) 0.0353(5) Uani 1 1 d . . .
C15 C 0.6083(3) 0.18950(10) 0.3124(2) 0.0392(6) Uani 1 1 d . . .
C12 C 0.4374(3) 0.09333(10) 0.4656(2) 0.0423(6) Uani 1 1 d . . .
H12 H 0.4059 0.0696 0.5273 0.051 Uiso 1 1 calc R . .
C8 C 0.1993(3) -0.00226(10) 0.4086(2) 0.0397(6) Uani 1 1 d . . .
H8 H 0.1779 0.0087 0.4887 0.048 Uiso 1 1 calc R . .
C6 C 0.1924(4) -0.05060(10) 0.2279(3) 0.0488(7) Uani 1 1 d . . .
H6 H 0.1654 -0.0770 0.1689 0.059 Uiso 1 1 calc R . .
C17 C 0.4458(3) 0.10539(11) 0.2381(2) 0.0390(6) Uani 1 1 d . . .
H17 H 0.4072 0.0892 0.1641 0.047 Uiso 1 1 calc R . .
C9 C 0.3060(3) -0.00683(11) 0.2128(2) 0.0431(6) Uani 1 1 d . . .
H9 H 0.3667 0.0008 0.1423 0.052 Uiso 1 1 calc R . .
C3 C -0.1389(3) 0.06811(10) 0.3062(2) 0.0447(6) Uani 1 1 d . . .
H3 H -0.1641 0.0758 0.3876 0.054 Uiso 1 1 calc R . .
C16 C 0.5316(3) 0.15214(10) 0.2239(2) 0.0397(6) Uani 1 1 d . . .
H16 H 0.5436 0.1621 0.1418 0.048 Uiso 1 1 calc R . .
C7 C 0.1258(3) -0.04804(10) 0.3470(3) 0.0471(6) Uani 1 1 d . . .
H7 H 0.0472 -0.0722 0.3797 0.056 Uiso 1 1 calc R . .
O3 O 0.4165(4) 0.08586(10) 0.9276(2) 0.0965(9) Uani 1 1 d . . .
C13 C 0.5141(3) 0.14214(10) 0.5076(2) 0.0436(6) Uani 1 1 d . . .
H13 H 0.5158 0.1470 0.5929 0.052 Uiso 1 1 calc R . .
C5 C -0.0274(4) 0.09811(11) 0.2322(3) 0.0479(6) Uani 1 1 d . . .
H5 H 0.0339 0.1291 0.2561 0.057 Uiso 1 1 calc R . .
O2 O 0.2854(4) 0.16701(10) 0.9557(2) 0.0978(9) Uani 1 1 d . . .
C4 C -0.0249(4) 0.07294(12) 0.1152(3) 0.0533(7) Uani 1 1 d . . .
H4 H 0.0384 0.0844 0.0487 0.064 Uiso 1 1 calc R . .
O5 O 0.5147(4) 0.16270(15) 0.8281(3) 0.1170(11) Uani 1 1 d . . .
O4 O 0.2594(5) 0.12489(15) 0.7634(3) 0.1294(12) Uani 1 1 d . . .
C20 C 0.8054(4) 0.21695(13) 0.6054(3) 0.0619(8) Uani 1 1 d . . .
H20A H 0.8388 0.2490 0.6523 0.074 Uiso 1 1 calc R . .
H20B H 0.7669 0.1900 0.6631 0.074 Uiso 1 1 calc R . .
C18 C 0.5100(4) 0.26200(12) 0.5736(3) 0.0628(8) Uani 1 1 d . . .
H18A H 0.4510 0.2387 0.6305 0.075 Uiso 1 1 calc R . .
H18B H 0.5614 0.2918 0.6207 0.075 Uiso 1 1 calc R . .
C21 C 0.9611(4) 0.19610(14) 0.5415(4) 0.0760(10) Uani 1 1 d . . .
H21A H 0.9307 0.1629 0.5000 0.114 Uiso 1 1 calc R . .
H21B H 1.0560 0.1898 0.6015 0.114 Uiso 1 1 calc R . .
H21C H 0.9968 0.2221 0.4820 0.114 Uiso 1 1 calc R . .
C19 C 0.3792(4) 0.28322(15) 0.4788(4) 0.0786(10) Uani 1 1 d . . .
H19A H 0.4387 0.3039 0.4185 0.118 Uiso 1 1 calc R . .
H19B H 0.2963 0.3058 0.5183 0.118 Uiso 1 1 calc R . .
H19C H 0.3184 0.2537 0.4387 0.118 Uiso 1 1 calc R . .

loop_
_atom_site_aniso_label
_atom_site_aniso_U_11
_atom_site_aniso_U_22
_atom_site_aniso_U_33
_atom_site_aniso_U_23
_atom_site_aniso_U_13
_atom_site_aniso_U_12
Fe1 0.0339(2) 0.0318(2) 0.0357(2) -0.00168(13) -0.00040(15) -0.00038(13)
Cl2 0.0658(4) 0.0469(4) 0.0392(4) -0.0021(3) 0.0070(3) 0.0029(3)
C1 0.0316(13) 0.0495(16) 0.0603(18) 0.0011(13) -0.0019(12) 0.0003(11)
N1 0.0551(13) 0.0409(12) 0.0374(11) -0.0076(9) 0.0036(10) -0.0096(10)
C10 0.0327(12) 0.0383(14) 0.0387(13) -0.0017(10) -0.0032(10) 0.0024(10)
O1 0.0863(15) 0.0533(12) 0.0434(11) 0.0020(9) 0.0133(10) -0.0264(11)
C14 0.0398(13) 0.0385(13) 0.0354(13) -0.0031(10) 0.0016(10) -0.0045(11)
C2 0.0492(16) 0.0647(19) 0.0445(16) -0.0079(13) -0.0135(13) 0.0070(14)
C11 0.0286(12) 0.0403(14) 0.0369(13) -0.0013(10) 0.0003(10) 0.0002(10)
C15 0.0402(13) 0.0409(14) 0.0369(13) 0.0020(11) 0.0052(11) -0.0003(11)
C12 0.0478(14) 0.0459(15) 0.0332(13) 0.0027(11) 0.0034(11) -0.0109(12)
C8 0.0446(14) 0.0355(13) 0.0384(13) 0.0037(11) -0.0040(11) 0.0006(11)
C6 0.0539(16) 0.0324(14) 0.0590(18) -0.0126(12) -0.0072(13) 0.0077(12)
C17 0.0367(13) 0.0506(16) 0.0295(12) -0.0037(10) -0.0012(10) -0.0024(11)
C9 0.0381(14) 0.0459(15) 0.0454(15) -0.0094(12) 0.0026(11) 0.0072(11)
C3 0.0445(14) 0.0448(15) 0.0449(15) 0.0002(12) 0.0044(12) 0.0124(12)
C16 0.0413(13) 0.0490(15) 0.0288(12) 0.0031(11) 0.0024(10) -0.0009(12)
C7 0.0516(16) 0.0311(14) 0.0576(17) 0.0073(12) -0.0065(13) -0.0034(11)
O3 0.155(3) 0.0633(15) 0.0730(16) 0.0090(12) 0.0245(16) 0.0430(16)
C13 0.0515(15) 0.0504(15) 0.0290(12) -0.0013(11) 0.0030(11) -0.0111(13)
C5 0.0501(15) 0.0355(14) 0.0574(17) 0.0046(12) -0.0041(13) 0.0053(12)
O2 0.151(3) 0.0773(17) 0.0681(15) 0.0082(13) 0.0364(16) 0.0572(17)
C4 0.0559(17) 0.0597(18) 0.0443(16) 0.0144(13) 0.0033(13) 0.0099(14)
O5 0.096(2) 0.140(3) 0.118(2) 0.021(2) 0.0257(18) -0.033(2)
O4 0.161(3) 0.138(3) 0.083(2) -0.0021(19) -0.051(2) -0.039(2)
C20 0.076(2) 0.0578(18) 0.0505(17) 0.0006(14) -0.0149(15) -0.0262(16)
C18 0.079(2) 0.0535(18) 0.0585(18) -0.0164(15) 0.0280(16) -0.0091(16)
C21 0.061(2) 0.070(2) 0.094(3) 0.0038(19) -0.0214(19) -0.0067(17)
C19 0.063(2) 0.073(2) 0.101(3) -0.013(2) 0.022(2) 0.0101(18)

loop_
_atom_type_symbol
_atom_type_description
_atom_type_scat_dispersion_real
_atom_type_scat_dispersion_imag
_atom_type_scat_source
C C 0.0033 0.0016 'International Tables Vol C Tables 4.2.6.8 and 6.1.1.4'
H H 0.0000 0.0000 'International Tables Vol C Tables 4.2.6.8 and 6.1.1.4'
N N 0.0061 0.0033 'International Tables Vol C Tables 4.2.6.8 and 6.1.1.4'
O O 0.0106 0.0060 'International Tables Vol C Tables 4.2.6.8 and 6.1.1.4'
Cl Cl 0.1484 0.1585 'International Tables Vol C Tables 4.2.6.8 and 6.1.1.4'
Fe Fe 0.3463 0.8444 'International Tables Vol C Tables 4.2.6.8 and 6.1.1.4'

loop_
_geom_angle_atom_site_label_1
_geom_angle_atom_site_label_2
_geom_angle_atom_site_label_3
_geom_angle
_geom_angle_site_symmetry_1
_geom_angle_site_symmetry_3
_geom_angle_publ_flag
C8 Fe1 C10 41.35(10) . . ?
C8 Fe1 C3 106.53(10) . . ?
C10 Fe1 C3 124.62(10) . . ?
C8 Fe1 C5 120.57(11) . . ?
C10 Fe1 C5 107.87(10) . . ?
C3 Fe1 C5 40.37(11) . . ?
C8 Fe1 C9 68.96(10) . . ?
C10 Fe1 C9 41.39(10) . . ?
C3 Fe1 C9 163.14(11) . . ?
C5 Fe1 C9 126.81(11) . . ?
C8 Fe1 C7 40.72(10) . . ?
C10 Fe1 C7 68.96(10) . . ?
C3 Fe1 C7 119.84(11) . . ?
C5 Fe1 C7 155.19(11) . . ?
C9 Fe1 C7 68.04(11) . . ?
C8 Fe1 C1 123.66(11) . . ?
C10 Fe1 C1 161.27(11) . . ?
C3 Fe1 C1 40.44(11) . . ?
C5 Fe1 C1 67.94(11) . . ?
C9 Fe1 C1 155.55(11) . . ?
C7 Fe1 C1 106.74(11) . . ?
C8 Fe1 C4 156.45(11) . . ?
C10 Fe1 C4 121.61(11) . . ?
C3 Fe1 C4 67.89(11) . . ?
C5 Fe1 C4 40.39(11) . . ?
C9 Fe1 C4 109.37(11) . . ?
C7 Fe1 C4 162.19(12) . . ?
C1 Fe1 C4 67.89(12) . . ?
C8 Fe1 C2 160.91(11) . . ?
C10 Fe1 C2 156.84(11) . . ?
C3 Fe1 C2 67.78(11) . . ?
C5 Fe1 C2 67.75(11) . . ?
C9 Fe1 C2 121.70(11) . . ?
C7 Fe1 C2 124.83(11) . . ?
C1 Fe1 C2 40.31(12) . . ?
C4 Fe1 C2 40.25(12) . . ?
C8 Fe1 C6 68.19(11) . . ?
C10 Fe1 C6 68.61(10) . . ?
C3 Fe1 C6 154.92(11) . . ?
C5 Fe1 C6 163.50(12) . . ?
C9 Fe1 C6 40.06(11) . . ?
C7 Fe1 C6 40.19(11) . . ?
C1 Fe1 C6 120.63(11) . . ?
C4 Fe1 C6 126.59(11) . . ?
C2 Fe1 C6 108.75(11) . . ?
O4 Cl2 O5 106.5(2) . . ?
O4 Cl2 O2 112.5(2) . . ?
O5 Cl2 O2 108.2(2) . . ?
O4 Cl2 O3 110.7(2) . . ?
O5 Cl2 O3 111.5(2) . . ?
O2 Cl2 O3 107.48(15) . . ?
C2 C1 C3 107.8(2) . . ?
C2 C1 Fe1 70.04(15) . . ?
C3 C1 Fe1 69.57(14) . . ?
C14 N1 C20 113.3(2) . . ?
C14 N1 C18 111.8(2) . . ?
C20 N1 C18 112.3(2) . . ?
C8 C10 C9 106.7(2) . . ?
C8 C10 C11 126.3(2) . . ?
C9 C10 C11 126.7(2) . . ?
C8 C10 Fe1 69.31(13) . . ?
C9 C10 Fe1 69.71(14) . . ?
C11 C10 Fe1 121.39(16) . . ?
C13 C14 C15 130.6(2) . . ?
C13 C14 N1 119.1(2) . . ?
C15 C14 N1 110.3(2) . . ?
C4 C2 C1 108.2(2) . . ?
C4 C2 Fe1 69.75(15) . . ?
C1 C2 Fe1 69.64(15) . . ?
C12 C11 C17 124.5(2) . . ?
C12 C11 C10 119.5(2) . . ?
C17 C11 C10 116.0(2) . . ?
O1 C15 C16 120.5(2) . . ?
O1 C15 C14 118.4(2) . . ?
C16 C15 C14 121.0(2) . . ?
C11 C12 C13 129.2(2) . . ?
C7 C8 C10 108.0(2) . . ?
C7 C8 Fe1 70.11(14) . . ?
C10 C8 Fe1 69.34(13) . . ?
C9 C6 C7 108.8(2) . . ?
C9 C6 Fe1 69.51(14) . . ?
C7 C6 Fe1 69.48(14) . . ?
C16 C17 C11 131.6(2) . . ?
C6 C9 C10 108.2(2) . . ?
C6 C9 Fe1 70.43(15) . . ?
C10 C9 Fe1 68.90(13) . . ?
C5 C3 C1 108.1(2) . . ?
C5 C3 Fe1 69.87(15) . . ?
C1 C3 Fe1 69.99(14) . . ?
C17 C16 C15 131.7(2) . . ?
C6 C7 C8 108.3(2) . . ?
C6 C7 Fe1 70.33(15) . . ?
C8 C7 Fe1 69.17(14) . . ?
C14 C13 C12 130.7(2) . . ?
C3 C5 C4 108.1(2) . . ?
C3 C5 Fe1 69.76(14) . . ?
C4 C5 Fe1 70.04(15) . . ?
C2 C4 C5 107.9(3) . . ?
C2 C4 Fe1 70.00(16) . . ?
C5 C4 Fe1 69.57(15) . . ?
C21 C20 N1 111.6(2) . . ?
C19 C18 N1 111.4(2) . . ?

loop_
_geom_bond_atom_site_label_1
_geom_bond_atom_site_label_2
_geom_bond_distance
_geom_bond_site_symmetry_2
_geom_bond_publ_flag
Fe1 C8 2.031(2) . ?
Fe1 C10 2.032(2) . ?
Fe1 C3 2.039(2) . ?
Fe1 C5 2.041(3) . ?
Fe1 C9 2.043(2) . ?
Fe1 C7 2.044(2) . ?
Fe1 C1 2.045(3) . ?
Fe1 C4 2.047(3) . ?
Fe1 C2 2.050(3) . ?
Fe1 C6 2.055(2) . ?
Cl2 O4 1.391(3) . ?
Cl2 O5 1.407(3) . ?
Cl2 O2 1.408(2) . ?
Cl2 O3 1.413(2) . ?
C1 C2 1.411(4) . ?
C1 C3 1.412(4) . ?
N1 C14 1.485(3) . ?
N1 C20 1.514(4) . ?
N1 C18 1.523(4) . ?
C10 C8 1.435(3) . ?
C10 C9 1.440(3) . ?
C10 C11 1.469(3) . ?
O1 C15 1.240(3) . ?
C14 C13 1.346(3) . ?
C14 C15 1.459(3) . ?
C2 C4 1.410(4) . ?
C11 C12 1.367(3) . ?
C11 C17 1.437(3) . ?
C15 C16 1.436(4) . ?
C12 C13 1.410(3) . ?
C8 C7 1.418(4) . ?
C6 C9 1.403(4) . ?
C6 C7 1.408(4) . ?
C17 C16 1.344(4) . ?
C3 C5 1.408(4) . ?
C5 C4 1.411(4) . ?
C20 C21 1.494(5) . ?
C18 C19 1.491(5) . ?
